data_7100380
loop_
_publ_author_name
'Baolong Li'
'Li Baozong'
'Peng Yanfen'
'Zhang Yong'

_publ_section_title
;
Supramolecular isomers in the same crystal: a new type
of polycatenation involving ribbons of rings and 2D square networks
polycatenated in 3D architecture
;
_journal_name_full 'Chemical Communications'
_journal_paper_doi 10.1039/b418392d
_journal_year 2005
_chemical_formula_sum 'C72 H87.5 B6 Cd3 F24 N36 O7.75'
_chemical_formula_weight 2439.34
_space_group_IT_number 14
_symmetry_cell_setting monoclinic
_symmetry_space_group_name_Hall '-P 2yn'
_symmetry_space_group_name_H-M 'P 1 21/n 1'
_cell_angle_alpha 90.00
_cell_angle_beta 95.943(2)
_cell_angle_gamma 90.00
_cell_formula_units_Z 2
_cell_length_a 14.5472(14)
_cell_length_b 24.032(2)
_cell_length_c 14.8451(14)
_cell_measurement_temperature 193.15
_cell_volume 5161.9(8)
_diffrn_ambient_temperature 193.15
_exptl_crystal_density_diffrn 1.569
_cod_depositor_comments
;
The following automatic conversions were performed:
'_symmetry_cell_setting' value 'Monoclinic' changed to 'monoclinic'
according to '/home/saulius/struct/CIF-dictionaries/cif_core.dic'
dictionary named 'cif_core.dic' version 2.4.1 from 2010-06-29.

Automatic conversion script
Id: cif_fix_enum 1527 2010-12-29 10:47:43Z saulius 
;
_cod_original_sg_symbol_H-M 'P 21/n'
_cod_original_formula_sum 'C72 H87.50 B6 Cd3 F24 N36 O7.75'
_cod_database_code 7100380

loop_
_symmetry_equiv_pos_as_xyz
'x, y, z'
'-x+1/2, y+1/2, -z+1/2'
'-x, -y, -z'
'x-1/2, -y-1/2, z-1/2'

loop_
_atom_site_label
_atom_site_type_symbol
_atom_site_fract_x
_atom_site_fract_y
_atom_site_fract_z
_atom_site_U_iso_or_equiv
_atom_site_adp_type
_atom_site_occupancy
_atom_site_symmetry_multiplicity
_atom_site_calc_flag
_atom_site_refinement_flags
_atom_site_disorder_assembly
_atom_site_disorder_group
Cd1 Cd 0.0000 0.0000 0.0000 0.03351(12) Uani 1 2 d S . .
Cd2 Cd 0.07860(2) 0.248032(11) -0.43081(2) 0.03806(11) Uani 1 1 d D . .
O1 O 0.0304(3) 0.08609(15) 0.0674(3) 0.0651(10) Uani 1 1 d D . .
HW1 H 0.061(4) 0.109(2) 0.042(4) 0.073(19) Uiso 1 1 d D . .
HW2 H -0.014(4) 0.106(3) 0.091(5) 0.10(2) Uiso 1 1 d D . .
O2 O 0.2242(3) 0.2926(2) -0.4267(4) 0.0918(17) Uani 1 1 d D . .
HW3 H 0.274(4) 0.294(4) -0.386(4) 0.12(3) Uiso 1 1 d D . .
HW4 H 0.235(4) 0.294(3) -0.482(3) 0.08(2) Uiso 1 1 d D . .
O3 O 0.1356(3) 0.20013(15) -0.2987(2) 0.0576(8) Uani 1 1 d D . .
HW5 H 0.093(6) 0.178(3) -0.280(4) 0.23(7) Uiso 1 1 d D . .
HW6 H 0.151(4) 0.220(2) -0.251(3) 0.073(19) Uiso 1 1 d D . .
O4 O 0.1330(6) 0.2551(3) -0.1337(5) 0.0602(18) Uiso 0.50 1 d P . .
O5 O 0.4908(9) 0.1239(6) 0.4905(9) 0.053(3) Uiso 0.25 1 d P . .
O6 O 0.491(2) 0.2244(13) 0.612(2) 0.063(7) Uiso 0.13 1 d P . .
B1 B 0.7360(4) 0.3430(2) 0.5302(5) 0.076(2) Uani 1 1 d D . .
B2 B 0.6069(4) 0.6551(2) 0.2648(3) 0.0595(15) Uani 1 1 d D . .
B3 B 0.1278(5) 0.7655(3) 0.1234(5) 0.078(2) Uani 1 1 d D . .
F1 F 0.6429(3) 0.3347(2) 0.5133(4) 0.147(2) Uani 1 1 d D . .
F2 F 0.7583(4) 0.3717(2) 0.6072(3) 0.1294(19) Uani 1 1 d D . .
F3 F 0.7804(3) 0.29400(16) 0.5297(4) 0.1224(18) Uani 1 1 d D . .
F4 F 0.7605(5) 0.3758(2) 0.4601(4) 0.158(2) Uani 1 1 d D . .
F5 F 0.6474(5) 0.70524(17) 0.2564(4) 0.156(3) Uani 1 1 d D . .
F6 F 0.5264(3) 0.6489(4) 0.2183(4) 0.274(7) Uani 1 1 d D . .
F7 F 0.6686(3) 0.61756(18) 0.2283(3) 0.1030(13) Uani 1 1 d D . .
F8 F 0.6062(4) 0.6415(3) 0.3522(2) 0.149(3) Uani 1 1 d D . .
F9 F 0.0795(4) 0.8074(2) 0.1554(3) 0.152(3) Uani 1 1 d D . .
F10 F 0.1926(7) 0.7476(4) 0.1903(7) 0.250(6) Uani 1 1 d D . .
F11 F 0.0722(8) 0.7224(3) 0.1012(9) 0.280(6) Uani 1 1 d D . .
F12 F 0.1948(8) 0.7846(5) 0.0763(10) 0.125(5) Uani 0.50 1 d PD . .
F12' F 0.1300(15) 0.7778(7) 0.0341(7) 0.185(9) Uani 0.50 1 d PD . .
N1 N -0.2878(2) 0.03267(17) -0.1077(3) 0.0481(9) Uani 1 1 d . . .
N2 N -0.2649(3) 0.0858(2) -0.0969(4) 0.0789(16) Uani 1 1 d . . .
N3 N -0.1450(2) 0.03064(15) -0.0491(3) 0.0429(8) Uani 1 1 d . . .
N4 N 0.1051(2) 0.03713(14) -0.2669(2) 0.0350(6) Uani 1 1 d . . .
N5 N 0.0811(3) 0.08981(16) -0.2491(2) 0.0462(8) Uani 1 1 d . . .
N6 N 0.0538(2) 0.03338(14) -0.1348(2) 0.0369(7) Uani 1 1 d . . .
N7 N 0.0742(3) 0.37961(14) -0.2276(2) 0.0430(8) Uani 1 1 d . . .
N8 N -0.0194(3) 0.37544(16) -0.2406(3) 0.0497(9) Uani 1 1 d . . .
N9 N 0.0473(2) 0.31707(15) -0.3322(3) 0.0449(8) Uani 1 1 d . . .
N10 N 0.0535(3) 0.66879(17) -0.3261(4) 0.0700(14) Uani 1 1 d . . .
N11 N -0.0319(4) 0.6686(2) -0.2981(3) 0.0734(14) Uani 1 1 d . . .
N12 N -0.0338(3) 0.70674(15) -0.4351(3) 0.0475(8) Uani 1 1 d . . .
N13 N -0.1871(3) 0.16268(15) -0.4005(3) 0.0505(9) Uani 1 1 d . . .
N14 N -0.1915(3) 0.15792(17) -0.4922(3) 0.0572(10) Uani 1 1 d . . .
N15 N -0.0623(2) 0.20224(14) -0.4369(3) 0.0441(8) Uani 1 1 d . . .
N16 N -0.2204(2) -0.13040(15) -0.3989(2) 0.0424(8) Uani 1 1 d . . .
N17 N -0.2756(3) -0.1255(2) -0.4773(3) 0.0674(13) Uani 1 1 d . . .
N18 N -0.1557(2) -0.18105(14) -0.4954(2) 0.0415(7) Uani 1 1 d . . .
C1 C -0.4423(2) 0.00824(18) -0.0685(3) 0.0394(8) Uani 1 1 d . . .
C2 C -0.4700(3) 0.05273(19) -0.0193(3) 0.0474(10) Uani 1 1 d . . .
H2A H -0.4496 0.0892 -0.0319 0.057 Uiso 1 1 calc R . .
C3 C -0.4725(3) -0.04447(19) -0.0486(3) 0.0477(10) Uani 1 1 d . . .
H3A H -0.4536 -0.0755 -0.0818 0.057 Uiso 1 1 calc R . .
C4 C -0.3824(3) 0.0168(3) -0.1428(3) 0.0569(12) Uani 1 1 d . . .
H4A H -0.3804 -0.0179 -0.1784 0.068 Uiso 1 1 calc R . .
H4B H -0.4094 0.0464 -0.1838 0.068 Uiso 1 1 calc R . .
C5 C -0.1778(3) 0.0824(2) -0.0603(5) 0.0715(17) Uani 1 1 d . . .
H5A H -0.1416 0.1144 -0.0433 0.086 Uiso 1 1 calc R . .
C6 C -0.2172(3) 0.00041(19) -0.0820(3) 0.0451(9) Uani 1 1 d . . .
H6A H -0.2177 -0.0390 -0.0864 0.054 Uiso 1 1 calc R . .
C7 C 0.0682(3) 0.01082(18) -0.4288(2) 0.0354(8) Uani 1 1 d . . .
C8 C 0.0454(4) -0.0429(2) -0.4537(3) 0.0544(12) Uani 1 1 d . . .
H8A H 0.0759 -0.0730 -0.4217 0.065 Uiso 1 1 calc R . .
C9 C 0.0218(4) 0.05378(19) -0.4748(3) 0.0550(12) Uani 1 1 d . . .
H9A H 0.0357 0.0912 -0.4577 0.066 Uiso 1 1 calc R . .
C10 C 0.1433(3) 0.0216(2) -0.3529(3) 0.0455(10) Uani 1 1 d . . .
H10A H 0.1818 -0.0122 -0.3426 0.055 Uiso 1 1 calc R . .
H10B H 0.1836 0.0520 -0.3708 0.055 Uiso 1 1 calc R . .
C11 C 0.0499(3) 0.08548(18) -0.1688(3) 0.0439(9) Uani 1 1 d . . .
H11A H 0.0269 0.1163 -0.1378 0.053 Uiso 1 1 calc R . .
C12 C 0.0896(3) 0.00393(17) -0.1985(3) 0.0386(8) Uani 1 1 d . . .
H12A H 0.1022 -0.0349 -0.1955 0.046 Uiso 1 1 calc R . .
C13 C 0.1188(3) 0.47689(18) -0.1921(3) 0.0436(9) Uani 1 1 d . . .
C14 C 0.1492(4) 0.4915(2) -0.2740(3) 0.0567(12) Uani 1 1 d . . .
H14A H 0.1669 0.4632 -0.3135 0.068 Uiso 1 1 calc R . .
C15 C 0.1541(4) 0.5467(2) -0.2995(4) 0.0692(16) Uani 1 1 d . . .
H15A H 0.1754 0.5560 -0.3560 0.083 Uiso 1 1 calc R . .
C16 C 0.1281(4) 0.5884(2) -0.2430(5) 0.075(2) Uani 1 1 d . . .
C17 C 0.0959(4) 0.5740(2) -0.1623(5) 0.0701(17) Uani 1 1 d . . .
H17A H 0.0761 0.6023 -0.1241 0.084 Uiso 1 1 calc R . .
C18 C 0.0920(3) 0.5187(2) -0.1356(4) 0.0576(12) Uani 1 1 d . . .
H18A H 0.0710 0.5096 -0.0789 0.069 Uiso 1 1 calc R . .
C19 C 0.1194(4) 0.41785(19) -0.1598(3) 0.0517(11) Uani 1 1 d . . .
H19A H 0.1842 0.4058 -0.1441 0.062 Uiso 1 1 calc R . .
H19B H 0.0875 0.4158 -0.1041 0.062 Uiso 1 1 calc R . .
C20 C 0.1360(5) 0.6488(3) -0.2688(7) 0.116(4) Uani 1 1 d . . .
H20A H 0.1447 0.6716 -0.2131 0.139 Uiso 1 1 calc R . .
H20B H 0.1911 0.6537 -0.3019 0.139 Uiso 1 1 calc R . .
C21 C -0.0317(3) 0.33727(17) -0.3034(3) 0.0449(9) Uani 1 1 d . . .
H21A H -0.0912 0.3246 -0.3269 0.054 Uiso 1 1 calc R . .
C22 C 0.1122(3) 0.34578(19) -0.2816(4) 0.0519(11) Uani 1 1 d . . .
H22A H 0.1768 0.3421 -0.2846 0.062 Uiso 1 1 calc R . .
C23 C -0.0809(4) 0.6922(2) -0.3659(4) 0.0585(12) Uani 1 1 d . . .
H23A H -0.1454 0.6985 -0.3663 0.070 Uiso 1 1 calc R . .
C24 C 0.0516(3) 0.6906(2) -0.4069(5) 0.0648(15) Uani 1 1 d . . .
H24A H 0.1035 0.6944 -0.4404 0.078 Uiso 1 1 calc R . .
C25 C -0.2527(3) 0.07588(19) -0.3465(3) 0.0481(10) Uani 1 1 d . . .
C26 C -0.1716(3) 0.0490(2) -0.3158(4) 0.0624(13) Uani 1 1 d . . .
H26A H -0.1171 0.0701 -0.3002 0.075 Uiso 1 1 calc R . .
C27 C -0.1691(3) -0.0081(2) -0.3074(4) 0.0552(11) Uani 1 1 d . . .
H27A H -0.1126 -0.0259 -0.2863 0.066 Uiso 1 1 calc R . .
C28 C -0.2469(3) -0.03980(17) -0.3291(3) 0.0419(9) Uani 1 1 d . . .
C29 C -0.3285(3) -0.01312(19) -0.3600(3) 0.0482(10) Uani 1 1 d . . .
H29A H -0.3832 -0.0343 -0.3740 0.058 Uiso 1 1 calc R . .
C30 C -0.3313(3) 0.04423(19) -0.3706(4) 0.0502(10) Uani 1 1 d . . .
H30A H -0.3870 0.0619 -0.3945 0.060 Uiso 1 1 calc R . .
C31 C -0.2583(4) 0.1385(2) -0.3510(4) 0.0622(14) Uani 1 1 d . . .
H31A H -0.3198 0.1495 -0.3806 0.075 Uiso 1 1 calc R . .
H31B H -0.2523 0.1537 -0.2886 0.075 Uiso 1 1 calc R . .
C32 C -0.2440(4) -0.10236(19) -0.3171(3) 0.0512(11) Uani 1 1 d . . .
H32A H -0.1977 -0.1120 -0.2658 0.061 Uiso 1 1 calc R . .
H32B H -0.3051 -0.1156 -0.3022 0.061 Uiso 1 1 calc R . .
C33 C -0.1158(3) 0.18264(19) -0.5098(3) 0.0496(10) Uani 1 1 d . . .
H33A H -0.0993 0.1866 -0.5698 0.059 Uiso 1 1 calc R . .
C34 C -0.1103(3) 0.18930(18) -0.3693(3) 0.0481(10) Uani 1 1 d . . .
H34A H -0.0926 0.1978 -0.3074 0.058 Uiso 1 1 calc R . .
C35 C -0.2331(4) -0.1563(2) -0.5329(4) 0.0684(16) Uani 1 1 d . . .
H35A H -0.2553 -0.1608 -0.5950 0.082 Uiso 1 1 calc R . .
C36 C -0.1503(3) -0.16306(17) -0.4107(3) 0.0427(9) Uani 1 1 d . . .
H36A H -0.1024 -0.1725 -0.3648 0.051 Uiso 1 1 calc R . .

loop_
_atom_site_aniso_label
_atom_site_aniso_U_11
_atom_site_aniso_U_22
_atom_site_aniso_U_33
_atom_site_aniso_U_23
_atom_site_aniso_U_13
_atom_site_aniso_U_12
Cd1 0.02766(19) 0.0388(2) 0.0350(2) 0.00364(15) 0.00794(14) 0.00097(14)
Cd2 0.03655(18) 0.03093(17) 0.0477(2) -0.00019(11) 0.00886(13) -0.00081(10)
O1 0.063(2) 0.0512(19) 0.086(3) -0.0230(19) 0.033(2) -0.0186(18)
O2 0.056(2) 0.111(4) 0.114(4) -0.056(3) 0.033(3) -0.043(2)
O3 0.073(2) 0.0476(18) 0.0516(19) 0.0082(16) 0.0053(17) -0.0034(17)
B1 0.053(3) 0.062(4) 0.112(6) -0.023(4) 0.008(4) 0.015(3)
B2 0.056(3) 0.070(4) 0.050(3) 0.015(3) -0.009(2) -0.017(3)
B3 0.086(5) 0.068(4) 0.088(5) -0.007(4) 0.042(4) 0.001(4)
F1 0.073(3) 0.162(5) 0.201(6) -0.069(4) -0.016(3) 0.035(3)
F2 0.156(5) 0.114(4) 0.109(4) -0.026(3) -0.028(3) 0.030(3)
F3 0.107(3) 0.073(2) 0.196(5) 0.008(3) 0.058(3) 0.040(2)
F4 0.204(7) 0.116(4) 0.160(6) 0.016(4) 0.040(5) 0.021(4)
F5 0.237(7) 0.072(3) 0.171(5) 0.028(3) 0.081(5) 0.013(4)
F6 0.067(3) 0.612(19) 0.130(5) -0.159(8) -0.048(3) 0.106(6)
F7 0.069(2) 0.103(3) 0.138(4) -0.016(3) 0.013(2) -0.011(2)
F8 0.148(4) 0.242(7) 0.056(2) 0.016(3) 0.002(2) -0.103(5)
F9 0.180(6) 0.183(6) 0.098(3) 0.008(3) 0.045(4) 0.111(5)
F10 0.237(11) 0.275(13) 0.233(11) -0.037(8) -0.004(8) 0.163(10)
F11 0.318(15) 0.138(7) 0.391(17) -0.046(9) 0.064(13) -0.093(9)
F12 0.109(8) 0.121(9) 0.163(12) -0.033(8) 0.092(8) -0.024(7)
F12' 0.30(2) 0.159(12) 0.115(10) -0.021(9) 0.127(13) -0.091(16)
N1 0.0281(16) 0.062(2) 0.055(2) 0.0160(18) 0.0105(14) 0.0037(16)
N2 0.041(2) 0.060(3) 0.135(5) 0.019(3) 0.003(3) 0.007(2)
N3 0.0293(16) 0.0450(18) 0.056(2) 0.0098(16) 0.0105(14) 0.0016(14)
N4 0.0324(15) 0.0427(17) 0.0301(15) -0.0020(13) 0.0042(12) -0.0001(13)
N5 0.058(2) 0.0464(19) 0.0347(17) 0.0070(15) 0.0058(15) 0.0020(17)
N6 0.0339(16) 0.0403(17) 0.0373(16) 0.0031(13) 0.0071(13) 0.0008(13)
N7 0.0452(19) 0.0365(17) 0.0470(19) 0.0015(15) 0.0026(15) 0.0001(14)
N8 0.0423(19) 0.047(2) 0.061(2) -0.0085(17) 0.0126(17) -0.0020(16)
N9 0.0404(18) 0.0382(17) 0.057(2) -0.0042(16) 0.0086(16) -0.0009(14)
N10 0.061(3) 0.042(2) 0.098(4) 0.015(2) -0.036(3) -0.0120(19)
N11 0.089(4) 0.066(3) 0.062(3) 0.015(2) -0.012(3) 0.002(3)
N12 0.0397(18) 0.0392(18) 0.063(2) 0.0095(16) 0.0035(16) 0.0033(15)
N13 0.044(2) 0.0382(18) 0.071(3) -0.0071(17) 0.0177(18) -0.0048(15)
N14 0.051(2) 0.047(2) 0.072(3) -0.0038(19) 0.001(2) -0.0078(18)
N15 0.0416(18) 0.0372(17) 0.055(2) 0.0004(15) 0.0129(16) -0.0037(14)
N16 0.0436(18) 0.0430(18) 0.0404(17) -0.0011(14) 0.0040(14) 0.0052(15)
N17 0.065(3) 0.080(3) 0.054(2) -0.016(2) -0.013(2) 0.033(2)
N18 0.0398(18) 0.0401(17) 0.0438(18) -0.0037(14) 0.0003(14) 0.0046(14)
C1 0.0215(16) 0.057(2) 0.0385(19) 0.0008(17) -0.0004(14) 0.0016(15)
C2 0.046(2) 0.041(2) 0.055(2) -0.0004(19) 0.0089(19) -0.0054(18)
C3 0.049(2) 0.043(2) 0.052(2) -0.0094(18) 0.0074(19) 0.0064(19)
C4 0.031(2) 0.096(4) 0.044(2) 0.007(2) 0.0040(17) 0.000(2)
C5 0.037(2) 0.049(3) 0.127(5) 0.011(3) 0.001(3) 0.004(2)
C6 0.0337(19) 0.055(2) 0.048(2) 0.0066(19) 0.0106(17) 0.0045(17)
C7 0.0326(18) 0.048(2) 0.0256(16) -0.0002(14) 0.0027(13) 0.0034(15)
C8 0.065(3) 0.045(2) 0.049(2) 0.0012(19) -0.020(2) 0.012(2)
C9 0.074(3) 0.037(2) 0.049(2) 0.0015(19) -0.017(2) -0.003(2)
C10 0.0334(19) 0.071(3) 0.0324(19) -0.0047(19) 0.0056(15) -0.0020(19)
C11 0.051(2) 0.041(2) 0.041(2) 0.0003(17) 0.0098(18) 0.0048(18)
C12 0.0372(19) 0.042(2) 0.0364(19) 0.0037(16) 0.0041(15) -0.0001(16)
C13 0.040(2) 0.039(2) 0.048(2) -0.0050(18) -0.0123(17) -0.0005(17)
C14 0.061(3) 0.056(3) 0.047(2) 0.001(2) -0.018(2) -0.003(2)
C15 0.068(3) 0.066(3) 0.065(3) 0.020(3) -0.033(3) -0.015(3)
C16 0.057(3) 0.047(3) 0.110(5) 0.018(3) -0.051(3) -0.013(2)
C17 0.051(3) 0.045(3) 0.108(5) -0.015(3) -0.019(3) 0.005(2)
C18 0.041(2) 0.055(3) 0.076(3) -0.017(2) -0.002(2) 0.002(2)
C19 0.062(3) 0.044(2) 0.047(2) -0.0024(19) -0.004(2) 0.002(2)
C20 0.090(5) 0.048(3) 0.188(8) 0.039(4) -0.085(5) -0.022(3)
C21 0.039(2) 0.038(2) 0.059(3) -0.0039(18) 0.0110(18) -0.0036(17)
C22 0.043(2) 0.042(2) 0.070(3) -0.009(2) 0.003(2) 0.0028(18)
C23 0.054(3) 0.059(3) 0.062(3) 0.015(2) 0.005(2) 0.008(2)
C24 0.042(2) 0.038(2) 0.112(5) 0.018(3) -0.005(3) 0.0005(19)
C25 0.039(2) 0.047(2) 0.062(3) -0.003(2) 0.0242(19) -0.0042(18)
C26 0.040(2) 0.055(3) 0.092(4) -0.011(3) 0.008(2) -0.010(2)
C27 0.042(2) 0.060(3) 0.063(3) 0.000(2) 0.003(2) 0.006(2)
C28 0.051(2) 0.042(2) 0.0352(19) -0.0031(16) 0.0165(17) 0.0014(18)
C29 0.042(2) 0.047(2) 0.056(3) -0.004(2) 0.0104(19) -0.0108(19)
C30 0.038(2) 0.044(2) 0.070(3) 0.002(2) 0.014(2) -0.0008(18)
C31 0.047(3) 0.046(2) 0.099(4) -0.007(3) 0.033(3) -0.005(2)
C32 0.067(3) 0.046(2) 0.043(2) 0.0003(18) 0.016(2) 0.008(2)
C33 0.054(3) 0.043(2) 0.052(2) -0.0039(19) 0.007(2) -0.0039(19)
C34 0.046(2) 0.042(2) 0.057(3) -0.0014(19) 0.0096(19) -0.0074(18)
C35 0.071(3) 0.078(4) 0.051(3) -0.022(3) -0.020(2) 0.037(3)
C36 0.045(2) 0.038(2) 0.044(2) 0.0034(17) 0.0002(17) 0.0027(17)

loop_
_geom_bond_atom_site_label_1
_geom_bond_atom_site_label_2
_geom_bond_distance
_geom_bond_site_symmetry_2
_geom_bond_publ_flag
Cd1 N3 2.282(3) 3 ?
Cd1 N3 2.282(3) . ?
Cd1 O1 2.321(3) . ?
Cd1 O1 2.321(3) 3 ?
Cd1 N6 2.363(3) . ?
Cd1 N6 2.363(3) 3 ?
Cd2 N9 2.289(4) . ?
Cd2 N12 2.302(4) 3_564 ?
Cd2 N18 2.303(3) 3_554 ?
Cd2 N15 2.319(3) . ?
Cd2 O3 2.350(3) . ?
Cd2 O2 2.369(4) . ?
O1 HW1 0.83(4) . ?
O1 HW2 0.89(4) . ?
O2 HW3 0.89(4) . ?
O2 HW4 0.84(4) . ?
O3 HW5 0.87(4) . ?
O3 HW6 0.87(4) . ?
B1 F3 1.343(6) . ?
B1 F2 1.346(6) . ?
B1 F1 1.365(6) . ?
B1 F4 1.383(7) . ?
B2 F6 1.305(6) . ?
B2 F8 1.339(6) . ?
B2 F5 1.353(6) . ?
B2 F7 1.419(6) . ?
B3 F11 1.333(7) . ?
B3 F12 1.338(8) . ?
B3 F9 1.343(6) . ?
B3 F12' 1.361(9) . ?
B3 F10 1.367(8) . ?
F12 F12' 1.090(19) . ?
N1 C6 1.310(6) . ?
N1 N2 1.324(6) . ?
N1 C4 1.471(6) . ?
N2 C5 1.328(7) . ?
N3 C6 1.328(6) . ?
N3 C5 1.337(6) . ?
N4 C12 1.329(5) . ?
N4 N5 1.346(5) . ?
N4 C10 1.492(5) . ?
N5 C11 1.323(5) . ?
N6 C12 1.329(5) . ?
N6 C11 1.349(5) . ?
N7 C22 1.304(6) . ?
N7 N8 1.360(5) . ?
N7 C19 1.467(6) . ?
N8 C21 1.306(6) . ?
N9 C22 1.336(6) . ?
N9 C21 1.356(5) . ?
N10 C24 1.307(8) . ?
N10 N11 1.351(8) . ?
N10 C20 1.476(7) . ?
N11 C23 1.301(7) . ?
N12 C24 1.328(6) . ?
N12 C23 1.339(6) . ?
N12 Cd2 2.302(4) 3_564 ?
N13 C34 1.329(6) . ?
N13 N14 1.362(6) . ?
N13 C31 1.451(6) . ?
N14 C33 1.301(6) . ?
N15 C34 1.319(6) . ?
N15 C33 1.351(6) . ?
N16 C36 1.313(6) . ?
N16 N17 1.349(5) . ?
N16 C32 1.461(5) . ?
N17 C35 1.312(6) . ?
N18 C36 1.324(5) . ?
N18 C35 1.343(6) . ?
N18 Cd2 2.303(3) 3_554 ?
C1 C2 1.378(6) . ?
C1 C3 1.382(6) . ?
C1 C4 1.489(6) . ?
C2 C3 1.390(7) 3_455 ?
C2 H2A 0.9500 . ?
C3 C2 1.390(7) 3_455 ?
C3 H3A 0.9500 . ?
C4 H4A 0.9900 . ?
C4 H4B 0.9900 . ?
C5 H5A 0.9500 . ?
C6 H6A 0.9500 . ?
C7 C8 1.375(6) . ?
C7 C9 1.376(6) . ?
C7 C10 1.509(5) . ?
C8 C9 1.390(6) 3_554 ?
C8 H8A 0.9500 . ?
C9 C8 1.390(6) 3_554 ?
C9 H9A 0.9500 . ?
C10 H10A 0.9900 . ?
C10 H10B 0.9900 . ?
C11 H11A 0.9500 . ?
C12 H12A 0.9500 . ?
C13 C14 1.382(7) . ?
C13 C18 1.391(7) . ?
C13 C19 1.497(6) . ?
C14 C15 1.383(7) . ?
C14 H14A 0.9500 . ?
C15 C16 1.384(10) . ?
C15 H15A 0.9500 . ?
C16 C17 1.375(10) . ?
C16 C20 1.510(8) . ?
C17 C18 1.388(8) . ?
C17 H17A 0.9500 . ?
C18 H18A 0.9500 . ?
C19 H19A 0.9900 . ?
C19 H19B 0.9900 . ?
C20 H20A 0.9900 . ?
C20 H20B 0.9900 . ?
C21 H21A 0.9500 . ?
C22 H22A 0.9500 . ?
C23 H23A 0.9500 . ?
C24 H24A 0.9500 . ?
C25 C26 1.380(7) . ?
C25 C30 1.388(6) . ?
C25 C31 1.509(7) . ?
C26 C27 1.380(7) . ?
C26 H26A 0.9500 . ?
C27 C28 1.373(7) . ?
C27 H27A 0.9500 . ?
C28 C29 1.385(7) . ?
C28 C32 1.514(6) . ?
C29 C30 1.388(6) . ?
C29 H29A 0.9500 . ?
C30 H30A 0.9500 . ?
C31 H31A 0.9900 . ?
C31 H31B 0.9900 . ?
C32 H32A 0.9900 . ?
C32 H32B 0.9900 . ?
C33 H33A 0.9500 . ?
C34 H34A 0.9500 . ?
C35 H35A 0.9500 . ?
C36 H36A 0.9500 . ?
